data_2213738
loop_
_publ_author_name
'Liu, Ju-Tao'
'Fan, Sheng-Di'

_publ_section_title
;
 Diaquabis[5-(pyrimidin-2-yl)tetrazolato]manganese(II)
;
_journal_coeditor_code CV2240
_journal_issue 6
_journal_name_full 'Acta Crystallographica Section E'
_journal_page_first m1628
_journal_page_last m1628
_journal_paper_doi 10.1107/S1600536807021885
_journal_volume 63
_journal_year 2007
_chemical_formula_iupac '[Mn (C5 H3 N6)2 (H2 O)2]'
_chemical_formula_moiety 'C10 H10 Mn N12 O2'
_chemical_formula_sum 'C10 H10 Mn N12 O2'
_chemical_formula_weight 385.24
_chemical_name_systematic
;
Diaquabis[5-(pyrimidin-2-yl)tetrazolato]manganese(II)
;
_space_group_IT_number 14
_symmetry_cell_setting monoclinic
_symmetry_space_group_name_Hall '-P 2ybc'
_symmetry_space_group_name_H-M 'P 1 21/c 1'
_atom_sites_solution_hydrogens geom
_atom_sites_solution_primary direct
_atom_sites_solution_secondary difmap
_cell_angle_alpha 90.00
_cell_angle_beta 97.18(3)
_cell_angle_gamma 90.00
_cell_formula_units_Z 2
_cell_length_a 8.0084(16)
_cell_length_b 13.095(3)
_cell_length_c 7.2958(15)
_cell_measurement_reflns_used 5442
_cell_measurement_temperature 293(2)
_cell_measurement_theta_max 27.52
_cell_measurement_theta_min 3.000
_cell_volume 759.1(3)
_computing_cell_refinement SMART
_computing_data_collection 'SMART (Bruker, 1998)'
_computing_data_reduction 'SHELXTL (Bruker, 1998)'
_computing_molecular_graphics SHELXTL
_computing_publication_material SHELXTL
_computing_structure_refinement SHELXL97
_computing_structure_solution 'SHELXS97 (Sheldrick, 1997)'
_diffrn_ambient_temperature 293(2)
_diffrn_measured_fraction_theta_full 0.996
_diffrn_measured_fraction_theta_max 0.996
_diffrn_measurement_device_type 'Bruker SMART CCD area-detector'
_diffrn_measurement_method '\f and \w'
_diffrn_radiation_monochromator graphite
_diffrn_radiation_source 'fine-focus sealed tube'
_diffrn_radiation_type MoK\a
_diffrn_radiation_wavelength 0.71073
_diffrn_reflns_av_R_equivalents 0.0434
_diffrn_reflns_av_sigmaI/netI 0.0356
_diffrn_reflns_limit_h_max 10
_diffrn_reflns_limit_h_min -10
_diffrn_reflns_limit_k_max 16
_diffrn_reflns_limit_k_min -17
_diffrn_reflns_limit_l_max 9
_diffrn_reflns_limit_l_min -9
_diffrn_reflns_number 7203
_diffrn_reflns_theta_full 27.48
_diffrn_reflns_theta_max 27.48
_diffrn_reflns_theta_min 3.00
_diffrn_standards_decay_% 0
_diffrn_standards_number 0
_exptl_absorpt_coefficient_mu 0.907
_exptl_absorpt_correction_T_max 1.0000
_exptl_absorpt_correction_T_min 0.9285
_exptl_absorpt_correction_type multi-scan
_exptl_absorpt_process_details '(SADABS; Bruker, 1998)'
_exptl_crystal_colour Colourless
_exptl_crystal_density_diffrn 1.685
_exptl_crystal_density_method 'not measured'
_exptl_crystal_description Block
_exptl_crystal_F_000 390
_exptl_crystal_size_max 0.16
_exptl_crystal_size_mid 0.14
_exptl_crystal_size_min 0.02
_refine_diff_density_max 0.304
_refine_diff_density_min -0.227
_refine_ls_extinction_coef 0.020(3)
_refine_ls_extinction_expression Fc^*^=kFc[1+0.001xFc^2^\l^3^/sin(2\q)]^-1/4^
_refine_ls_extinction_method SHELXL97
_refine_ls_goodness_of_fit_ref 1.028
_refine_ls_hydrogen_treatment mixed
_refine_ls_matrix_type full
_refine_ls_number_parameters 122
_refine_ls_number_reflns 1737
_refine_ls_number_restraints 2
_refine_ls_restrained_S_all 1.029
_refine_ls_R_factor_all 0.0371
_refine_ls_R_factor_gt 0.0288
_refine_ls_shift/su_max 0.001
_refine_ls_shift/su_mean 0.000
_refine_ls_structure_factor_coef Fsqd
_refine_ls_weighting_details 'calc w=1/[\s^2^(Fo^2^)+(0.0335P)^2^+0.1658P] where P=(Fo^2^+2Fc^2^)/3'
_refine_ls_weighting_scheme calc
_refine_ls_wR_factor_gt 0.0721
_refine_ls_wR_factor_ref 0.0763
_reflns_number_gt 1431
_reflns_number_total 1737
_reflns_threshold_expression I>2\s(I)
_cod_data_source_file cv2240.cif
_cod_data_source_block I
_cod_original_sg_symbol_H-M 'P 21/c'
_cod_database_code 2213738
_cod_database_fobs_code 2213738

loop_
_symmetry_equiv_pos_as_xyz
'x, y, z'
'-x, y+1/2, -z+1/2'
'-x, -y, -z'
'x, -y-1/2, z-1/2'

loop_
_atom_site_type_symbol
_atom_site_label
_atom_site_fract_x
_atom_site_fract_y
_atom_site_fract_z
_atom_site_U_iso_or_equiv
_atom_site_adp_type
_atom_site_calc_flag
_atom_site_refinement_flags
_atom_site_occupancy
Mn Mn1 0.5000 1.0000 0.0000 0.03101(14) Uani d S 1
N N1 0.54376(17) 1.16630(9) -0.00415(17) 0.0303(3) Uani d . 1
N N2 0.65673(19) 1.23355(10) -0.05190(19) 0.0359(3) Uani d . 1
N N3 0.5993(2) 1.32610(10) -0.02615(19) 0.0388(4) Uani d . 1
N N4 0.4487(2) 1.32100(10) 0.03793(19) 0.0368(3) Uani d . 1
N N5 0.27899(18) 1.07056(10) 0.12166(18) 0.0348(3) Uani d . 1
N N6 0.1532(2) 1.23123(13) 0.1739(2) 0.0466(4) Uani d . 1
C C1 0.4187(2) 1.22145(11) 0.0503(2) 0.0297(3) Uani d . 1
C C2 0.2734(2) 1.17322(12) 0.1182(2) 0.0320(4) Uani d . 1
C C3 0.1543(3) 1.02274(16) 0.1923(3) 0.0495(5) Uani d . 1
H H3A 0.1547 0.9518 0.1987 0.059 Uiso calc R 1
C C4 0.0256(3) 1.07621(19) 0.2555(3) 0.0618(6) Uani d . 1
H H4A -0.0606 1.0430 0.3060 0.074 Uiso calc R 1
C C5 0.0292(3) 1.18049(19) 0.2413(3) 0.0578(6) Uani d . 1
H H5A -0.0586 1.2178 0.2803 0.069 Uiso calc R 1
O O1W 0.64119(17) 0.99277(8) 0.27633(16) 0.0359(3) Uani d D 1
H H1WA 0.623(3) 0.9423(12) 0.340(3) 0.054 Uiso d D 1
H H1WB 0.632(3) 1.0442(12) 0.344(3) 0.054 Uiso d D 1

loop_
_atom_site_aniso_label
_atom_site_aniso_U_11
_atom_site_aniso_U_22
_atom_site_aniso_U_33
_atom_site_aniso_U_12
_atom_site_aniso_U_13
_atom_site_aniso_U_23
Mn1 0.0393(2) 0.01818(19) 0.0371(2) -0.00146(14) 0.01063(15) -0.00165(12)
N1 0.0360(8) 0.0227(7) 0.0333(7) -0.0030(5) 0.0083(6) 0.0001(5)
N2 0.0446(9) 0.0262(7) 0.0376(7) -0.0071(6) 0.0081(6) 0.0014(5)
N3 0.0563(10) 0.0219(7) 0.0377(8) -0.0059(6) 0.0042(7) 0.0025(5)
N4 0.0507(9) 0.0219(7) 0.0365(8) 0.0035(6) 0.0008(6) -0.0005(5)
N5 0.0359(8) 0.0335(7) 0.0360(7) -0.0051(6) 0.0086(6) -0.0034(5)
N6 0.0388(10) 0.0556(10) 0.0456(9) 0.0139(7) 0.0056(7) -0.0070(7)
C1 0.0385(9) 0.0229(8) 0.0268(7) 0.0035(6) 0.0007(6) -0.0017(5)
C2 0.0338(9) 0.0339(9) 0.0276(8) 0.0040(7) 0.0011(6) -0.0044(6)
C3 0.0447(12) 0.0544(12) 0.0511(11) -0.0160(9) 0.0125(9) -0.0017(8)
C4 0.0387(13) 0.0904(18) 0.0594(13) -0.0148(11) 0.0181(10) -0.0052(11)
C5 0.0347(12) 0.0875(17) 0.0521(12) 0.0108(11) 0.0093(9) -0.0123(10)
O1W 0.0492(8) 0.0222(6) 0.0373(7) -0.0026(5) 0.0095(5) 0.0003(4)

loop_
_atom_type_symbol
_atom_type_description
_atom_type_scat_dispersion_real
_atom_type_scat_dispersion_imag
_atom_type_scat_source
C C 0.0033 0.0016 'International Tables Vol C Tables 4.2.6.8 and 6.1.1.4'
H H 0.0000 0.0000 'International Tables Vol C Tables 4.2.6.8 and 6.1.1.4'
N N 0.0061 0.0033 'International Tables Vol C Tables 4.2.6.8 and 6.1.1.4'
O O 0.0106 0.0060 'International Tables Vol C Tables 4.2.6.8 and 6.1.1.4'
Mn Mn 0.3368 0.7283 'International Tables Vol C Tables 4.2.6.8 and 6.1.1.4'

loop_
_geom_angle_atom_site_label_1
_geom_angle_atom_site_label_2
_geom_angle_atom_site_label_3
_geom_angle_site_symmetry_1
_geom_angle_site_symmetry_3
_geom_angle
O1W Mn1 O1W . 3_675 180.00(5)
O1W Mn1 N1 . . 89.47(4)
O1W Mn1 N1 3_675 . 90.53(4)
O1W Mn1 N1 . 3_675 90.53(4)
O1W Mn1 N1 3_675 3_675 89.47(4)
N1 Mn1 N1 . 3_675 180.0
O1W Mn1 N5 . 3_675 90.24(5)
O1W Mn1 N5 3_675 3_675 89.76(5)
N1 Mn1 N5 . 3_675 105.25(5)
N1 Mn1 N5 3_675 3_675 74.75(5)
O1W Mn1 N5 . . 89.76(5)
O1W Mn1 N5 3_675 . 90.24(5)
N1 Mn1 N5 . . 74.75(5)
N1 Mn1 N5 3_675 . 105.25(5)
N5 Mn1 N5 3_675 . 180.0
C1 N1 N2 . . 106.15(13)
C1 N1 Mn1 . . 113.79(10)
N2 N1 Mn1 . . 140.00(11)
N3 N2 N1 . . 107.96(14)
N2 N3 N4 . . 110.30(12)
C1 N4 N3 . . 104.43(13)
C3 N5 C2 . . 116.81(16)
C3 N5 Mn1 . . 128.04(13)
C2 N5 Mn1 . . 115.14(11)
C2 N6 C5 . . 115.28(18)
N4 C1 N1 . . 111.16(15)
N4 C1 C2 . . 127.15(15)
N1 C1 C2 . . 121.67(13)
N6 C2 N5 . . 126.13(16)
N6 C2 C1 . . 119.56(15)
N5 C2 C1 . . 114.29(14)
N5 C3 C4 . . 121.32(19)
N5 C3 H3A . . 119.3
C4 C3 H3A . . 119.3
C5 C4 C3 . . 117.3(2)
C5 C4 H4A . . 121.4
C3 C4 H4A . . 121.4
N6 C5 C4 . . 123.15(19)
N6 C5 H5A . . 118.4
C4 C5 H5A . . 118.4
Mn1 O1W H1WA . . 116.2(15)
Mn1 O1W H1WB . . 115.5(15)
H1WA O1W H1WB . . 106(2)

loop_
_geom_bond_atom_site_label_1
_geom_bond_atom_site_label_2
_geom_bond_site_symmetry_2
_geom_bond_distance
Mn1 O1W . 2.1868(14)
Mn1 O1W 3_675 2.1868(14)
Mn1 N1 . 2.2066(13)
Mn1 N1 3_675 2.2066(13)
Mn1 N5 3_675 2.2731(15)
Mn1 N5 . 2.2731(15)
N1 C1 . 1.335(2)
N1 N2 . 1.3394(18)
N2 N3 . 1.3181(19)
N3 N4 . 1.349(2)
N4 C1 . 1.331(2)
N5 C3 . 1.335(2)
N5 C2 . 1.345(2)
N6 C2 . 1.329(2)
N6 C5 . 1.338(3)
C1 C2 . 1.464(2)
C3 C4 . 1.373(3)
C3 H3A . 0.9300
C4 C5 . 1.370(3)
C4 H4A . 0.9300
C5 H5A . 0.9300
O1W H1WA . 0.830(9)
O1W H1WB . 0.844(9)

loop_
_geom_hbond_atom_site_label_D
_geom_hbond_atom_site_label_H
_geom_hbond_atom_site_label_A
_geom_hbond_site_symmetry_A
_geom_hbond_distance_DH
_geom_hbond_distance_HA
_geom_hbond_distance_DA
_geom_hbond_angle_DHA
_geom_hbond_publ_flag
O1W H1WA N4 2_645 0.830(9) 1.943(10) 2.7673(18) 172(2) y
O1W H1WB N3 4_586 0.844(9) 1.978(10) 2.8171(17) 173(2) y

loop_
_geom_torsion_atom_site_label_1
_geom_torsion_atom_site_label_2
_geom_torsion_atom_site_label_3
_geom_torsion_atom_site_label_4
_geom_torsion_site_symmetry_1
_geom_torsion
O1W Mn1 N1 C1 . -94.61(11)
O1W Mn1 N1 C1 3_675 85.39(11)
N5 Mn1 N1 C1 3_675 175.28(10)
N5 Mn1 N1 C1 . -4.72(10)
O1W Mn1 N1 N2 . 88.86(16)
O1W Mn1 N1 N2 3_675 -91.14(16)
N5 Mn1 N1 N2 3_675 -1.25(16)
N5 Mn1 N1 N2 . 178.75(16)
C1 N1 N2 N3 . -0.03(16)
Mn1 N1 N2 N3 . 176.67(11)
N1 N2 N3 N4 . -0.16(18)
N2 N3 N4 C1 . 0.28(18)
O1W Mn1 N5 C3 . -86.51(15)
O1W Mn1 N5 C3 3_675 93.49(15)
N1 Mn1 N5 C3 . -176.02(16)
N1 Mn1 N5 C3 3_675 3.98(16)
O1W Mn1 N5 C2 . 94.72(11)
O1W Mn1 N5 C2 3_675 -85.28(11)
N1 Mn1 N5 C2 . 5.20(11)
N1 Mn1 N5 C2 3_675 -174.80(11)
N3 N4 C1 N1 . -0.30(17)
N3 N4 C1 C2 . 178.01(14)
N2 N1 C1 N4 . 0.21(17)
Mn1 N1 C1 N4 . -177.47(9)
N2 N1 C1 C2 . -178.20(13)
Mn1 N1 C1 C2 . 4.12(18)
C5 N6 C2 N5 . 1.0(3)
C5 N6 C2 C1 . -177.15(16)
C3 N5 C2 N6 . -1.9(2)
Mn1 N5 C2 N6 . 176.97(13)
C3 N5 C2 C1 . 176.30(15)
Mn1 N5 C2 C1 . -4.78(17)
N4 C1 C2 N6 . 0.7(2)
N1 C1 C2 N6 . 178.89(14)
N4 C1 C2 N5 . -177.63(14)
N1 C1 C2 N5 . 0.5(2)
C2 N5 C3 C4 . 1.0(3)
Mn1 N5 C3 C4 . -177.80(14)
N5 C3 C4 C5 . 0.7(3)
C2 N6 C5 C4 . 0.9(3)
C3 C4 C5 N6 . -1.8(3)
